data_1544961
loop_
_publ_author_name
'Wu, Chong'
'Ikejiri, Yusuke'
'Zeng, Xi'
'Elsegood, Mark R. J.'
'Redshaw, Carl'
'Yamato, Takehiko'

_publ_section_title
;
 Synthesis of Mono-O-alkylated Homooxacalix[3]arene and a
 Protection-Deprotection Strategy for Homooxacalix[3]arene.
;
_journal_name_full 'Organic letters'
_journal_paper_doi 10.1021/acs.orglett.6b03338
_journal_year 2016
_chemical_formula_moiety 'C39 H54 O6'
_chemical_formula_sum 'C39 H54 O6'
_chemical_formula_weight 618.82
_chemical_name_systematic
; 
 ? 
;
_space_group_crystal_system monoclinic
_space_group_IT_number 14
_space_group_name_Hall '-P 2ybc'
_space_group_name_H-M_alt 'P 1 21/c 1'
_symmetry_space_group_name_Hall '-P 2ybc'
_symmetry_space_group_name_H-M 'P 1 21/c 1'
_atom_sites_solution_hydrogens mixed
_atom_sites_solution_primary direct
_atom_sites_solution_secondary difmap
_audit_creation_method SHELXL-2016/6
_cell_angle_alpha 90
_cell_angle_beta 100.3861(13)
_cell_angle_gamma 90
_cell_formula_units_Z 4
_cell_length_a 22.6735(16)
_cell_length_b 14.6312(10)
_cell_length_c 10.9828(8)
_cell_measurement_reflns_used 4502
_cell_measurement_temperature 150(2)
_cell_measurement_theta_max 26.81
_cell_measurement_theta_min 2.30
_cell_volume 3583.7(4)
_computing_cell_refinement 'Bruker SAINT'
_computing_data_collection 'Bruker SMART'
_computing_data_reduction 'Bruker SAINT'
_computing_molecular_graphics 'Bruker SHELXTL'
_computing_publication_material 'Bruker SHELXTL and local programs'
_computing_structure_refinement 'SHELXL-2016/6 (Sheldrick, 2016)'
_computing_structure_solution 'SHELXS-97 (sheldrick, 1997)'
_diffrn_ambient_temperature 150(2)
_diffrn_measured_fraction_theta_full 0.998
_diffrn_measured_fraction_theta_max 0.997
_diffrn_measurement_device_type 'Bruker SMART 1000 CCD diffractometer'
_diffrn_measurement_method '\w rotation with narrow frames'
_diffrn_radiation_monochromator graphite
_diffrn_radiation_type MoK\a
_diffrn_radiation_wavelength 0.71073
_diffrn_reflns_av_R_equivalents 0.0551
_diffrn_reflns_av_unetI/netI 0.0639
_diffrn_reflns_Laue_measured_fraction_full 0.998
_diffrn_reflns_Laue_measured_fraction_max 0.997
_diffrn_reflns_limit_h_max 27
_diffrn_reflns_limit_h_min -27
_diffrn_reflns_limit_k_max 17
_diffrn_reflns_limit_k_min -18
_diffrn_reflns_limit_l_max 13
_diffrn_reflns_limit_l_min -13
_diffrn_reflns_number 23451
_diffrn_reflns_point_group_measured_fraction_full 0.998
_diffrn_reflns_point_group_measured_fraction_max 0.997
_diffrn_reflns_theta_full 25.242
_diffrn_reflns_theta_max 25.998
_diffrn_reflns_theta_min 1.665
_diffrn_source 'fine-focus sealed tube'
_exptl_absorpt_coefficient_mu 0.076
_exptl_absorpt_correction_T_max 0.997
_exptl_absorpt_correction_T_min 0.960
_exptl_absorpt_correction_type multi-scan
_exptl_absorpt_process_details 'SADABS, v. 2.08, Sheldrick, G.M., (2003)'
_exptl_crystal_colour colourless
_exptl_crystal_density_diffrn 1.147
_exptl_crystal_density_method 'not measured'
_exptl_crystal_description lath
_exptl_crystal_F_000 1344
_exptl_crystal_size_max 0.550
_exptl_crystal_size_mid 0.080
_exptl_crystal_size_min 0.040
_refine_diff_density_max 0.672
_refine_diff_density_min -0.329
_refine_diff_density_rms 0.051
_refine_ls_extinction_method none
_refine_ls_goodness_of_fit_ref 1.006
_refine_ls_hydrogen_treatment mixed
_refine_ls_matrix_type full
_refine_ls_number_parameters 422
_refine_ls_number_reflns 7031
_refine_ls_number_restraints 0
_refine_ls_restrained_S_all 1.006
_refine_ls_R_factor_all 0.1212
_refine_ls_R_factor_gt 0.0573
_refine_ls_shift/su_max 0.000
_refine_ls_shift/su_mean 0.000
_refine_ls_structure_factor_coef Fsqd
_refine_ls_weighting_details 'w=1/[\s^2^(Fo^2^)+(0.0737P)^2^+2.7932P] where P=(Fo^2^+2Fc^2^)/3'
_refine_ls_weighting_scheme calc
_refine_ls_wR_factor_gt 0.1404
_refine_ls_wR_factor_ref 0.1808
_reflns_Friedel_coverage 0.000
_reflns_number_gt 3880
_reflns_number_total 7031
_reflns_threshold_expression 'I > 2\s(I)'
_cod_data_source_file ol6b03338_si_002.cif
_cod_data_source_block cr129
_cod_database_code 1544961
_shelx_shelxl_version_number 2016/6
_shelx_space_group_comment
; 
The symmetry employed for this shelxl refinement is uniquely defined 
by the following loop, which should always be used as a source of 
symmetry information in preference to the above space-group names. 
They are only intended as comments. 
;
_shelx_estimated_absorpt_t_min 0.960
_shelx_estimated_absorpt_t_max 0.997

loop_
_space_group_symop_operation_xyz
'x, y, z'
'-x, y+1/2, -z+1/2'
'-x, -y, -z'
'x, -y-1/2, z-1/2'

loop_
_atom_site_label
_atom_site_type_symbol
_atom_site_fract_x
_atom_site_fract_y
_atom_site_fract_z
_atom_site_U_iso_or_equiv
_atom_site_adp_type
_atom_site_occupancy
_atom_site_site_symmetry_order
_atom_site_calc_flag
_atom_site_refinement_flags_posn
_atom_site_refinement_flags_adp
O1 O 0.24207(9) 0.35616(15) 0.63007(17) 0.0373(5) Uani 1 1 d . .
O2 O 0.30114(8) 0.19947(14) 0.76046(19) 0.0361(5) Uani 1 1 d . .
O3 O 0.35287(9) 0.37069(15) 0.79651(19) 0.0354(5) Uani 1 1 d . .
H3 H 0.3227(16) 0.334(2) 0.760(3) 0.053 Uiso 1 1 d . U
O4 O 0.36550(8) 0.48123(14) 1.01943(19) 0.0334(5) Uani 1 1 d . .
O5 O 0.25051(9) 0.44733(15) 0.87670(19) 0.0347(5) Uani 1 1 d . .
H5 H 0.2866(16) 0.442(2) 0.887(3) 0.052 Uiso 1 1 d . U
O6 O 0.10435(9) 0.48289(14) 0.77238(17) 0.0339(5) Uani 1 1 d . .
C1 C 0.19343(13) 0.3057(2) 0.6543(3) 0.0328(7) Uani 1 1 d . .
C2 C 0.14149(13) 0.3494(2) 0.6756(3) 0.0313(7) Uani 1 1 d . .
C3 C 0.09464(13) 0.2948(2) 0.6995(3) 0.0318(7) Uani 1 1 d . .
H3A H 0.058622 0.323739 0.711575 0.038 Uiso 1 1 calc R U
C4 C 0.09801(13) 0.1996(2) 0.7066(3) 0.0319(7) Uani 1 1 d . .
C5 C 0.15183(13) 0.1593(2) 0.6904(3) 0.0341(7) Uani 1 1 d . .
H5A H 0.156021 0.094837 0.697420 0.041 Uiso 1 1 calc R U
C6 C 0.19960(13) 0.2110(2) 0.6641(3) 0.0332(7) Uani 1 1 d . .
C7 C 0.04449(13) 0.1450(2) 0.7353(3) 0.0366(7) Uani 1 1 d . .
C8 C 0.02912(16) 0.1779(3) 0.8594(3) 0.0554(10) Uani 1 1 d . .
H8A H 0.064043 0.169523 0.925354 0.083 Uiso 1 1 calc R U
H8B H -0.004645 0.142205 0.878506 0.083 Uiso 1 1 calc R U
H8C H 0.018186 0.242713 0.853024 0.083 Uiso 1 1 calc R U
C9 C -0.00930(15) 0.1609(3) 0.6321(3) 0.0577(10) Uani 1 1 d . .
H9A H -0.018307 0.226427 0.625283 0.087 Uiso 1 1 calc R U
H9B H -0.044133 0.127908 0.651112 0.087 Uiso 1 1 calc R U
H9C H -0.000008 0.138638 0.553520 0.087 Uiso 1 1 calc R U
C10 C 0.05713(17) 0.0430(3) 0.7463(4) 0.0604(11) Uani 1 1 d . .
H10A H 0.068001 0.020520 0.669194 0.091 Uiso 1 1 calc R U
H10B H 0.021215 0.010877 0.761513 0.091 Uiso 1 1 calc R U
H10C H 0.090299 0.031717 0.815186 0.091 Uiso 1 1 calc R U
C11 C 0.25882(13) 0.1684(2) 0.6546(3) 0.0419(8) Uani 1 1 d . .
H11A H 0.255717 0.100892 0.655037 0.050 Uiso 1 1 calc R U
H11B H 0.271686 0.187561 0.576994 0.050 Uiso 1 1 calc R U
C12 C 0.36184(13) 0.1765(2) 0.7541(3) 0.0402(8) Uani 1 1 d . .
H12A H 0.371564 0.196149 0.673718 0.048 Uiso 1 1 calc R U
H12B H 0.367886 0.109623 0.762198 0.048 Uiso 1 1 calc R U
C13 C 0.39442(12) 0.3196(2) 0.8741(3) 0.0313(7) Uani 1 1 d . .
C14 C 0.40126(13) 0.2252(2) 0.8586(3) 0.0347(7) Uani 1 1 d . .
C15 C 0.44575(13) 0.1804(2) 0.9410(3) 0.0382(8) Uani 1 1 d . .
H15 H 0.450555 0.116511 0.931164 0.046 Uiso 1 1 calc R U
C16 C 0.48360(13) 0.2245(2) 1.0372(3) 0.0376(8) Uani 1 1 d . .
C17 C 0.47548(13) 0.3180(2) 1.0482(3) 0.0358(7) Uani 1 1 d . .
H17 H 0.500711 0.350201 1.112480 0.043 Uiso 1 1 calc R U
C18 C 0.43140(12) 0.3664(2) 0.9679(3) 0.0315(7) Uani 1 1 d . .
C19 C 0.53276(15) 0.1722(3) 1.1234(3) 0.0485(9) Uani 1 1 d . .
C20 C 0.5054(2) 0.0882(3) 1.1766(4) 0.0712(13) Uani 1 1 d . .
H20A H 0.475130 0.108166 1.224214 0.107 Uiso 1 1 calc R U
H20B H 0.537079 0.054364 1.230834 0.107 Uiso 1 1 calc R U
H20C H 0.486680 0.048518 1.108647 0.107 Uiso 1 1 calc R U
C21 C 0.58021(16) 0.1395(3) 1.0501(4) 0.0656(12) Uani 1 1 d . .
H21A H 0.561139 0.101262 0.980784 0.098 Uiso 1 1 calc R U
H21B H 0.610811 0.103843 1.104373 0.098 Uiso 1 1 calc R U
H21C H 0.599011 0.192516 1.018105 0.098 Uiso 1 1 calc R U
C22 C 0.56345(19) 0.2318(3) 1.2314(4) 0.0768(14) Uani 1 1 d . .
H22A H 0.581662 0.285176 1.198943 0.115 Uiso 1 1 calc R U
H22B H 0.594624 0.196180 1.284283 0.115 Uiso 1 1 calc R U
H22C H 0.533669 0.252197 1.280096 0.115 Uiso 1 1 calc R U
C23 C 0.42237(13) 0.4669(2) 0.9819(3) 0.0368(7) Uani 1 1 d . .
H23A H 0.455037 0.492315 1.044857 0.044 Uiso 1 1 calc R U
H23B H 0.422983 0.498308 0.902286 0.044 Uiso 1 1 calc R U
C24 C 0.34235(13) 0.5708(2) 0.9907(3) 0.0345(7) Uani 1 1 d . .
H24A H 0.342905 0.585060 0.902851 0.041 Uiso 1 1 calc R U
H24B H 0.367517 0.616367 1.042856 0.041 Uiso 1 1 calc R U
C25 C 0.23647(12) 0.51500(19) 0.9522(2) 0.0266(6) Uani 1 1 d . .
C26 C 0.27949(13) 0.57490(19) 1.0144(3) 0.0295(7) Uani 1 1 d . .
C27 C 0.26211(14) 0.6393(2) 1.0945(3) 0.0351(7) Uani 1 1 d . .
H27 H 0.291694 0.678644 1.139139 0.042 Uiso 1 1 calc R U
C28 C 0.20271(13) 0.6482(2) 1.1116(3) 0.0335(7) Uani 1 1 d . .
C29 C 0.16085(13) 0.59042(19) 1.0420(2) 0.0290(7) Uani 1 1 d . .
H29 H 0.119866 0.597044 1.048645 0.035 Uiso 1 1 calc R U
C30 C 0.17613(12) 0.52339(19) 0.9632(2) 0.0263(6) Uani 1 1 d . .
C31 C 0.18400(15) 0.7184(2) 1.2011(3) 0.0437(8) Uani 1 1 d . .
C32 C 0.2360(2) 0.7616(4) 1.2838(5) 0.0933(18) Uani 1 1 d . .
H32A H 0.260860 0.713974 1.330372 0.140 Uiso 1 1 calc R U
H32B H 0.221323 0.803153 1.341584 0.140 Uiso 1 1 calc R U
H32C H 0.260011 0.795970 1.233635 0.140 Uiso 1 1 calc R U
C33 C 0.14324(19) 0.7903(3) 1.1292(4) 0.0683(12) Uani 1 1 d . .
H33A H 0.130600 0.833834 1.187245 0.102 Uiso 1 1 calc R U
H33B H 0.107856 0.760469 1.081072 0.102 Uiso 1 1 calc R U
H33C H 0.165044 0.822775 1.073088 0.102 Uiso 1 1 calc R U
C34 C 0.1452(2) 0.6705(3) 1.2857(4) 0.0791(14) Uani 1 1 d . .
H34A H 0.167592 0.619219 1.328890 0.119 Uiso 1 1 calc R U
H34B H 0.108025 0.647860 1.234990 0.119 Uiso 1 1 calc R U
H34C H 0.135433 0.714439 1.346520 0.119 Uiso 1 1 calc R U
C35 C 0.12945(13) 0.4581(2) 0.8971(3) 0.0306(7) Uani 1 1 d . .
H35A H 0.147801 0.396779 0.896497 0.037 Uiso 1 1 calc R U
H35B H 0.096512 0.453572 0.945019 0.037 Uiso 1 1 calc R U
C36 C 0.13661(14) 0.4521(2) 0.6799(3) 0.0346(7) Uani 1 1 d . .
H36A H 0.177415 0.478755 0.696614 0.042 Uiso 1 1 calc R U
H36B H 0.116204 0.474571 0.598070 0.042 Uiso 1 1 calc R U
C37 C 0.23608(16) 0.3877(3) 0.5031(3) 0.0532(10) Uani 1 1 d . .
H37A H 0.198203 0.422181 0.479228 0.064 Uiso 1 1 calc R U
H37B H 0.235322 0.334848 0.446529 0.064 Uiso 1 1 calc R U
C38 C 0.28877(18) 0.4483(3) 0.4941(4) 0.0611(11) Uani 1 1 d . .
H38A H 0.286899 0.466287 0.406610 0.073 Uiso 1 1 calc R U
H38B H 0.326237 0.413204 0.520379 0.073 Uiso 1 1 calc R U
C39 C 0.2909(2) 0.5337(3) 0.5726(4) 0.0735(13) Uani 1 1 d . .
H39A H 0.256725 0.573028 0.539712 0.110 Uiso 1 1 calc R U
H39B H 0.328325 0.566634 0.570876 0.110 Uiso 1 1 calc R U
H39C H 0.288887 0.516624 0.658080 0.110 Uiso 1 1 calc R U

loop_
_atom_site_aniso_label
_atom_site_aniso_U_11
_atom_site_aniso_U_22
_atom_site_aniso_U_33
_atom_site_aniso_U_23
_atom_site_aniso_U_13
_atom_site_aniso_U_12
O1 0.0319(11) 0.0514(14) 0.0287(11) -0.0031(10) 0.0060(9) -0.0081(10)
O2 0.0236(11) 0.0422(13) 0.0419(12) -0.0142(10) 0.0045(9) -0.0005(9)
O3 0.0259(11) 0.0416(13) 0.0366(12) -0.0021(10) -0.0002(9) 0.0004(10)
O4 0.0250(11) 0.0346(12) 0.0403(12) -0.0006(9) 0.0049(9) 0.0002(9)
O5 0.0277(11) 0.0389(12) 0.0368(12) -0.0135(9) 0.0040(10) 0.0020(10)
O6 0.0319(11) 0.0367(12) 0.0305(11) -0.0042(9) -0.0018(9) 0.0055(9)
C1 0.0276(16) 0.045(2) 0.0244(15) -0.0082(13) 0.0018(12) -0.0060(14)
C2 0.0294(16) 0.0355(18) 0.0264(15) -0.0044(13) -0.0019(12) -0.0009(13)
C3 0.0261(16) 0.0403(19) 0.0274(15) -0.0063(13) 0.0009(12) -0.0006(13)
C4 0.0270(16) 0.0393(19) 0.0279(15) -0.0079(13) 0.0010(12) -0.0026(13)
C5 0.0312(17) 0.0341(18) 0.0347(16) -0.0129(13) 0.0001(13) -0.0010(13)
C6 0.0282(16) 0.0405(19) 0.0294(15) -0.0137(13) 0.0012(13) -0.0029(13)
C7 0.0321(17) 0.0408(19) 0.0368(17) -0.0061(14) 0.0062(13) -0.0053(14)
C8 0.050(2) 0.072(3) 0.048(2) -0.0079(19) 0.0172(18) -0.010(2)
C9 0.0360(19) 0.079(3) 0.053(2) 0.004(2) -0.0053(17) -0.0195(19)
C10 0.052(2) 0.051(2) 0.082(3) -0.001(2) 0.022(2) -0.0098(19)
C11 0.0322(17) 0.046(2) 0.0466(19) -0.0208(16) 0.0041(15) -0.0023(15)
C12 0.0262(16) 0.043(2) 0.052(2) -0.0127(16) 0.0096(14) 0.0035(14)
C13 0.0206(14) 0.0395(18) 0.0338(16) 0.0001(13) 0.0052(12) 0.0031(13)
C14 0.0277(16) 0.0383(18) 0.0405(18) -0.0064(14) 0.0127(13) -0.0007(14)
C15 0.0304(17) 0.0413(19) 0.0459(19) 0.0013(15) 0.0151(15) 0.0078(14)
C16 0.0282(16) 0.052(2) 0.0337(17) 0.0053(15) 0.0096(13) 0.0092(15)
C17 0.0241(16) 0.053(2) 0.0292(16) -0.0034(14) 0.0026(13) -0.0003(14)
C18 0.0199(14) 0.0408(18) 0.0349(16) -0.0014(14) 0.0076(12) -0.0008(13)
C19 0.042(2) 0.065(2) 0.0384(18) 0.0088(17) 0.0074(15) 0.0216(18)
C20 0.078(3) 0.082(3) 0.059(2) 0.026(2) 0.024(2) 0.034(2)
C21 0.045(2) 0.097(3) 0.055(2) 0.014(2) 0.0113(18) 0.034(2)
C22 0.066(3) 0.105(4) 0.049(2) 0.002(2) -0.016(2) 0.036(3)
C23 0.0228(16) 0.045(2) 0.0433(18) -0.0058(15) 0.0068(13) -0.0057(14)
C24 0.0318(17) 0.0298(17) 0.0406(17) -0.0023(13) 0.0033(14) -0.0029(13)
C25 0.0305(16) 0.0245(15) 0.0238(14) -0.0027(12) 0.0020(12) 0.0022(12)
C26 0.0281(16) 0.0272(16) 0.0311(15) 0.0008(12) -0.0003(12) 0.0004(12)
C27 0.0347(17) 0.0299(17) 0.0373(17) -0.0056(14) -0.0023(13) -0.0044(14)
C28 0.0350(17) 0.0302(17) 0.0332(16) -0.0050(13) 0.0004(13) 0.0042(13)
C29 0.0279(15) 0.0290(16) 0.0290(15) -0.0016(12) 0.0021(12) 0.0054(12)
C30 0.0282(15) 0.0269(16) 0.0229(14) -0.0005(12) 0.0019(11) 0.0004(12)
C31 0.047(2) 0.039(2) 0.0427(19) -0.0149(15) 0.0035(16) 0.0021(16)
C32 0.069(3) 0.114(4) 0.091(4) -0.068(3) -0.002(3) 0.010(3)
C33 0.073(3) 0.059(3) 0.071(3) -0.024(2) 0.006(2) 0.020(2)
C34 0.107(4) 0.074(3) 0.065(3) -0.023(2) 0.040(3) -0.006(3)
C35 0.0281(15) 0.0327(17) 0.0298(15) -0.0034(13) 0.0026(12) -0.0002(13)
C36 0.0340(17) 0.0401(19) 0.0288(15) -0.0014(13) 0.0029(13) 0.0004(14)
C37 0.049(2) 0.084(3) 0.0275(17) 0.0015(17) 0.0083(15) -0.010(2)
C38 0.060(3) 0.082(3) 0.047(2) 0.008(2) 0.0237(19) -0.007(2)
C39 0.077(3) 0.075(3) 0.073(3) 0.010(2) 0.026(2) -0.019(2)

loop_
_atom_type_symbol
_atom_type_description
_atom_type_scat_dispersion_real
_atom_type_scat_dispersion_imag
_atom_type_scat_source
C C 0.0033 0.0016 'International Tables Vol C Tables 4.2.6.8 and 6.1.1.4'
H H 0.0000 0.0000 'International Tables Vol C Tables 4.2.6.8 and 6.1.1.4'
O O 0.0106 0.0060 'International Tables Vol C Tables 4.2.6.8 and 6.1.1.4'

loop_
_geom_angle_atom_site_label_1
_geom_angle_atom_site_label_2
_geom_angle_atom_site_label_3
_geom_angle
C1 O1 C37 114.3(2)
C12 O2 C11 113.1(2)
C13 O3 H3 109(2)
C24 O4 C23 112.6(2)
C25 O5 H5 109(3)
C36 O6 C35 115.8(2)
O1 C1 C2 120.7(3)
O1 C1 C6 118.0(3)
C2 C1 C6 121.1(3)
C3 C2 C1 117.7(3)
C3 C2 C36 120.2(3)
C1 C2 C36 122.0(3)
C2 C3 C4 123.2(3)
C2 C3 H3A 118.4
C4 C3 H3A 118.4
C5 C4 C3 117.0(3)
C5 C4 C7 123.4(3)
C3 C4 C7 119.6(3)
C6 C5 C4 121.9(3)
C6 C5 H5A 119.1
C4 C5 H5A 119.1
C5 C6 C1 119.0(3)
C5 C6 C11 121.9(3)
C1 C6 C11 119.0(3)
C10 C7 C9 108.8(3)
C10 C7 C4 112.5(3)
C9 C7 C4 109.0(3)
C10 C7 C8 107.8(3)
C9 C7 C8 109.3(3)
C4 C7 C8 109.4(3)
C7 C8 H8A 109.5
C7 C8 H8B 109.5
H8A C8 H8B 109.5
C7 C8 H8C 109.5
H8A C8 H8C 109.5
H8B C8 H8C 109.5
C7 C9 H9A 109.5
C7 C9 H9B 109.5
H9A C9 H9B 109.5
C7 C9 H9C 109.5
H9A C9 H9C 109.5
H9B C9 H9C 109.5
C7 C10 H10A 109.5
C7 C10 H10B 109.5
H10A C10 H10B 109.5
C7 C10 H10C 109.5
H10A C10 H10C 109.5
H10B C10 H10C 109.5
O2 C11 C6 106.7(2)
O2 C11 H11A 110.4
C6 C11 H11A 110.4
O2 C11 H11B 110.4
C6 C11 H11B 110.4
H11A C11 H11B 108.6
O2 C12 C14 107.2(2)
O2 C12 H12A 110.3
C14 C12 H12A 110.3
O2 C12 H12B 110.3
C14 C12 H12B 110.3
H12A C12 H12B 108.5
O3 C13 C18 116.6(3)
O3 C13 C14 122.6(3)
C18 C13 C14 120.7(3)
C15 C14 C13 117.9(3)
C15 C14 C12 122.4(3)
C13 C14 C12 119.8(3)
C14 C15 C16 123.4(3)
C14 C15 H15 118.3
C16 C15 H15 118.3
C17 C16 C15 116.6(3)
C17 C16 C19 122.1(3)
C15 C16 C19 121.2(3)
C16 C17 C18 122.3(3)
C16 C17 H17 118.8
C18 C17 H17 118.8
C13 C18 C17 119.0(3)
C13 C18 C23 119.1(3)
C17 C18 C23 121.9(3)
C16 C19 C21 109.4(3)
C16 C19 C22 111.9(3)
C21 C19 C22 108.7(3)
C16 C19 C20 109.6(3)
C21 C19 C20 108.6(3)
C22 C19 C20 108.6(3)
C19 C20 H20A 109.5
C19 C20 H20B 109.5
H20A C20 H20B 109.5
C19 C20 H20C 109.5
H20A C20 H20C 109.5
H20B C20 H20C 109.5
C19 C21 H21A 109.5
C19 C21 H21B 109.5
H21A C21 H21B 109.5
C19 C21 H21C 109.5
H21A C21 H21C 109.5
H21B C21 H21C 109.5
C19 C22 H22A 109.5
C19 C22 H22B 109.5
H22A C22 H22B 109.5
C19 C22 H22C 109.5
H22A C22 H22C 109.5
H22B C22 H22C 109.5
O4 C23 C18 108.6(2)
O4 C23 H23A 110.0
C18 C23 H23A 110.0
O4 C23 H23B 110.0
C18 C23 H23B 110.0
H23A C23 H23B 108.4
O4 C24 C26 108.9(2)
O4 C24 H24A 109.9
C26 C24 H24A 109.9
O4 C24 H24B 109.9
C26 C24 H24B 109.9
H24A C24 H24B 108.3
O5 C25 C26 122.3(3)
O5 C25 C30 117.0(2)
C26 C25 C30 120.7(3)
C27 C26 C25 118.8(3)
C27 C26 C24 121.6(3)
C25 C26 C24 119.6(3)
C26 C27 C28 122.4(3)
C26 C27 H27 118.8
C28 C27 H27 118.8
C29 C28 C27 116.6(3)
C29 C28 C31 121.2(3)
C27 C28 C31 122.2(3)
C28 C29 C30 123.2(3)
C28 C29 H29 118.4
C30 C29 H29 118.4
C29 C30 C25 118.2(3)
C29 C30 C35 120.8(3)
C25 C30 C35 120.9(2)
C32 C31 C33 111.2(3)
C32 C31 C28 113.2(3)
C33 C31 C28 110.0(3)
C32 C31 C34 107.3(4)
C33 C31 C34 105.3(3)
C28 C31 C34 109.5(3)
C31 C32 H32A 109.5
C31 C32 H32B 109.5
H32A C32 H32B 109.5
C31 C32 H32C 109.5
H32A C32 H32C 109.5
H32B C32 H32C 109.5
C31 C33 H33A 109.5
C31 C33 H33B 109.5
H33A C33 H33B 109.5
C31 C33 H33C 109.5
H33A C33 H33C 109.5
H33B C33 H33C 109.5
C31 C34 H34A 109.5
C31 C34 H34B 109.5
H34A C34 H34B 109.5
C31 C34 H34C 109.5
H34A C34 H34C 109.5
H34B C34 H34C 109.5
O6 C35 C30 115.0(2)
O6 C35 H35A 108.5
C30 C35 H35A 108.5
O6 C35 H35B 108.5
C30 C35 H35B 108.5
H35A C35 H35B 107.5
O6 C36 C2 112.8(2)
O6 C36 H36A 109.0
C2 C36 H36A 109.0
O6 C36 H36B 109.0
C2 C36 H36B 109.0
H36A C36 H36B 107.8
O1 C37 C38 108.2(3)
O1 C37 H37A 110.1
C38 C37 H37A 110.1
O1 C37 H37B 110.1
C38 C37 H37B 110.1
H37A C37 H37B 108.4
C37 C38 C39 113.1(3)
C37 C38 H38A 109.0
C39 C38 H38A 109.0
C37 C38 H38B 109.0
C39 C38 H38B 109.0
H38A C38 H38B 107.8
C38 C39 H39A 109.5
C38 C39 H39B 109.5
H39A C39 H39B 109.5
C38 C39 H39C 109.5
H39A C39 H39C 109.5
H39B C39 H39C 109.5

loop_
_geom_bond_atom_site_label_1
_geom_bond_atom_site_label_2
_geom_bond_distance
O1 C1 1.392(3)
O1 C37 1.452(4)
O2 C12 1.431(3)
O2 C11 1.441(3)
O3 C13 1.373(3)
O3 H3 0.91(4)
O4 C24 1.425(3)
O4 C23 1.438(3)
O5 C25 1.366(3)
O5 H5 0.81(4)
O6 C36 1.427(3)
O6 C35 1.432(3)
C1 C2 1.396(4)
C1 C6 1.396(4)
C2 C3 1.391(4)
C2 C36 1.509(4)
C3 C4 1.397(4)
C3 H3A 0.9500
C4 C5 1.395(4)
C4 C7 1.532(4)
C5 C6 1.393(4)
C5 H5A 0.9500
C6 C11 1.501(4)
C7 C10 1.521(5)
C7 C9 1.526(4)
C7 C8 1.543(4)
C8 H8A 0.9800
C8 H8B 0.9800
C8 H8C 0.9800
C9 H9A 0.9800
C9 H9B 0.9800
C9 H9C 0.9800
C10 H10A 0.9800
C10 H10B 0.9800
C10 H10C 0.9800
C11 H11A 0.9900
C11 H11B 0.9900
C12 C14 1.502(4)
C12 H12A 0.9900
C12 H12B 0.9900
C13 C18 1.386(4)
C13 C14 1.403(4)
C14 C15 1.392(4)
C15 C16 1.393(4)
C15 H15 0.9500
C16 C17 1.389(5)
C16 C19 1.531(4)
C17 C18 1.400(4)
C17 H17 0.9500
C18 C23 1.497(4)
C19 C21 1.532(5)
C19 C22 1.534(6)
C19 C20 1.538(5)
C20 H20A 0.9800
C20 H20B 0.9800
C20 H20C 0.9800
C21 H21A 0.9800
C21 H21B 0.9800
C21 H21C 0.9800
C22 H22A 0.9800
C22 H22B 0.9800
C22 H22C 0.9800
C23 H23A 0.9900
C23 H23B 0.9900
C24 C26 1.495(4)
C24 H24A 0.9900
C24 H24B 0.9900
C25 C26 1.395(4)
C25 C30 1.401(4)
C26 C27 1.394(4)
C27 C28 1.399(4)
C27 H27 0.9500
C28 C29 1.392(4)
C28 C31 1.533(4)
C29 C30 1.392(4)
C29 H29 0.9500
C30 C35 1.511(4)
C31 C32 1.493(5)
C31 C33 1.523(5)
C31 C34 1.557(5)
C32 H32A 0.9800
C32 H32B 0.9800
C32 H32C 0.9800
C33 H33A 0.9800
C33 H33B 0.9800
C33 H33C 0.9800
C34 H34A 0.9800
C34 H34B 0.9800
C34 H34C 0.9800
C35 H35A 0.9900
C35 H35B 0.9900
C36 H36A 0.9900
C36 H36B 0.9900
C37 C38 1.505(5)
C37 H37A 0.9900
C37 H37B 0.9900
C38 C39 1.514(6)
C38 H38A 0.9900
C38 H38B 0.9900
C39 H39A 0.9800
C39 H39B 0.9800
C39 H39C 0.9800

loop_
_geom_hbond_atom_site_label_D
_geom_hbond_atom_site_label_H
_geom_hbond_atom_site_label_A
_geom_hbond_distance_DH
_geom_hbond_distance_HA
_geom_hbond_distance_DA
_geom_hbond_angle_DHA
O3 H3 O2 0.91(4) 2.03(4) 2.764(3) 138(3)
O3 H3 O1 0.91(4) 2.13(4) 2.836(3) 134(3)
O5 H5 O4 0.81(4) 2.17(4) 2.833(3) 140(3)
O5 H5 O3 0.81(4) 2.21(4) 2.856(3) 137(3)

loop_
_geom_torsion_atom_site_label_1
_geom_torsion_atom_site_label_2
_geom_torsion_atom_site_label_3
_geom_torsion_atom_site_label_4
_geom_torsion
C37 O1 C1 C2 -80.4(3)
C37 O1 C1 C6 103.5(3)
O1 C1 C2 C3 -179.8(2)
C6 C1 C2 C3 -3.8(4)
O1 C1 C2 C36 -3.2(4)
C6 C1 C2 C36 172.8(3)
C1 C2 C3 C4 1.9(4)
C36 C2 C3 C4 -174.8(3)
C2 C3 C4 C5 1.0(4)
C2 C3 C4 C7 179.1(3)
C3 C4 C5 C6 -2.1(4)
C7 C4 C5 C6 179.8(3)
C4 C5 C6 C1 0.2(4)
C4 C5 C6 C11 176.0(3)
O1 C1 C6 C5 178.9(2)
C2 C1 C6 C5 2.8(4)
O1 C1 C6 C11 3.0(4)
C2 C1 C6 C11 -173.1(3)
C5 C4 C7 C10 1.1(4)
C3 C4 C7 C10 -177.0(3)
C5 C4 C7 C9 -119.7(3)
C3 C4 C7 C9 62.3(4)
C5 C4 C7 C8 120.8(3)
C3 C4 C7 C8 -57.2(4)
C12 O2 C11 C6 -170.5(3)
C5 C6 C11 O2 -110.3(3)
C1 C6 C11 O2 65.5(4)
C11 O2 C12 C14 171.3(3)
O3 C13 C14 C15 178.5(3)
C18 C13 C14 C15 0.7(4)
O3 C13 C14 C12 -0.4(4)
C18 C13 C14 C12 -178.2(3)
O2 C12 C14 C15 129.3(3)
O2 C12 C14 C13 -51.8(4)
C13 C14 C15 C16 -0.2(4)
C12 C14 C15 C16 178.7(3)
C14 C15 C16 C17 -0.4(5)
C14 C15 C16 C19 -178.6(3)
C15 C16 C17 C18 0.4(4)
C19 C16 C17 C18 178.6(3)
O3 C13 C18 C17 -178.6(2)
C14 C13 C18 C17 -0.6(4)
O3 C13 C18 C23 2.4(4)
C14 C13 C18 C23 -179.6(3)
C16 C17 C18 C13 0.1(4)
C16 C17 C18 C23 179.0(3)
C17 C16 C19 C21 -111.6(4)
C15 C16 C19 C21 66.6(4)
C17 C16 C19 C22 8.9(5)
C15 C16 C19 C22 -172.9(3)
C17 C16 C19 C20 129.4(3)
C15 C16 C19 C20 -52.4(4)
C24 O4 C23 C18 -157.7(2)
C13 C18 C23 O4 67.0(3)
C17 C18 C23 O4 -111.9(3)
C23 O4 C24 C26 171.2(2)
O5 C25 C26 C27 -176.9(3)
C30 C25 C26 C27 4.4(4)
O5 C25 C26 C24 5.1(4)
C30 C25 C26 C24 -173.6(3)
O4 C24 C26 C27 123.7(3)
O4 C24 C26 C25 -58.3(3)
C25 C26 C27 C28 -2.3(4)
C24 C26 C27 C28 175.7(3)
C26 C27 C28 C29 -1.4(4)
C26 C27 C28 C31 179.2(3)
C27 C28 C29 C30 3.1(4)
C31 C28 C29 C30 -177.4(3)
C28 C29 C30 C25 -1.1(4)
C28 C29 C30 C35 175.5(3)
O5 C25 C30 C29 178.5(2)
C26 C25 C30 C29 -2.8(4)
O5 C25 C30 C35 1.8(4)
C26 C25 C30 C35 -179.4(3)
C29 C28 C31 C32 169.3(4)
C27 C28 C31 C32 -11.3(5)
C29 C28 C31 C33 -65.6(4)
C27 C28 C31 C33 113.8(4)
C29 C28 C31 C34 49.7(4)
C27 C28 C31 C34 -130.9(3)
C36 O6 C35 C30 86.7(3)
C29 C30 C35 O6 97.3(3)
C25 C30 C35 O6 -86.2(3)
C35 O6 C36 C2 60.5(3)
C3 C2 C36 O6 34.8(4)
C1 C2 C36 O6 -141.8(3)
C1 O1 C37 C38 174.6(3)
O1 C37 C38 C39 -63.1(4)
